data_7014281
loop_
_publ_author_name
'Noveski, Daniel'
'Braun, Thomas'
'Neumann, Beate'
'Stammler, Anja'
'Stammler, Hans-Georg'

_publ_section_title
;
 C-F or C-H bond activation and C-C coupling reactions of fluorinated
 pyridines at rhodium: synthesis, structure and reactivity of a variety
 of tetrafluoropyridyl complexes.
;
_journal_issue 24
_journal_name_full 'Dalton transactions (Cambridge, England : 2003)'
_journal_page_first 4106
_journal_page_last 4119
_journal_paper_doi 10.1039/b414734k
_journal_year 2004
_chemical_formula_moiety 'C18 H33 F4 I N P2 Rh'
_chemical_formula_sum 'C18 H33 F4 I N P2 Rh'
_chemical_formula_weight 631.20
_chemical_name_systematic ?
_space_group_IT_number 33
_symmetry_cell_setting orthorhombic
_symmetry_space_group_name_Hall 'P 2c -2n'
_symmetry_space_group_name_H-M 'P n a 21'
_atom_sites_solution_hydrogens geom
_atom_sites_solution_primary direct
_atom_sites_solution_secondary difmap
_audit_creation_method SHELXL-97
_cell_angle_alpha 90.00
_cell_angle_beta 90.00
_cell_angle_gamma 90.00
_cell_formula_units_Z 4
_cell_length_a 26.075(3)
_cell_length_b 11.3630(10)
_cell_length_c 8.0860(6)
_cell_measurement_reflns_used 112
_cell_measurement_temperature 100(2)
_cell_measurement_theta_max 19.996
_cell_measurement_theta_min 3.070
_cell_volume 2395.8(4)
_computing_cell_refinement 'Dirax/lsq (Duisenberg & Schreurs, 1989-2000)'
_computing_data_collection 'KappaCCD '
_computing_data_reduction 'EVALCCD (Duisenberg,1998,Thesis.Utrecht University.'
_computing_molecular_graphics 'SHELXTL-PLUS (1990)'
_computing_publication_material 'SHELXL-97 (Sheldrick, 1997)'
_computing_structure_refinement 'SHELXL-97 (Sheldrick, 1997)'
_computing_structure_solution 'SIR97(Cascarano al.,Acta Cryst.,1996,A52,C-79)'
_diffrn_ambient_temperature 100(2)
_diffrn_measured_fraction_theta_full 0.998
_diffrn_measured_fraction_theta_max 0.998
_diffrn_measurement_device_type KappaCCD
_diffrn_measurement_method CCD
_diffrn_radiation_monochromator graphite
_diffrn_radiation_source 'fine-focus sealed tube'
_diffrn_radiation_type MoK\a
_diffrn_radiation_wavelength 0.71073
_diffrn_reflns_av_R_equivalents 0.0439
_diffrn_reflns_av_sigmaI/netI 0.0302
_diffrn_reflns_limit_h_max 33
_diffrn_reflns_limit_h_min -33
_diffrn_reflns_limit_k_max 14
_diffrn_reflns_limit_k_min -13
_diffrn_reflns_limit_l_max 10
_diffrn_reflns_limit_l_min -10
_diffrn_reflns_number 49513
_diffrn_reflns_theta_full 27.50
_diffrn_reflns_theta_max 27.50
_diffrn_reflns_theta_min 3.12
_exptl_absorpt_coefficient_mu 2.169
_exptl_absorpt_correction_T_max 1.000000
_exptl_absorpt_correction_T_min 0.703044
_exptl_absorpt_correction_type multi-scan
_exptl_absorpt_process_details 'SADABS - Bruker Nonius  V2.06'
_exptl_crystal_colour orange
_exptl_crystal_density_diffrn 1.750
_exptl_crystal_density_method 'not measured'
_exptl_crystal_description needle
_exptl_crystal_F_000 1248
_exptl_crystal_size_max 0.18
_exptl_crystal_size_mid 0.03
_exptl_crystal_size_min 0.03
_refine_diff_density_max 0.370
_refine_diff_density_min -0.388
_refine_diff_density_rms 0.079
_refine_ls_abs_structure_details 'Flack H D (1983), Acta Cryst. A39, 876-881'
_refine_ls_abs_structure_Flack 0.009(10)
_refine_ls_extinction_method none
_refine_ls_goodness_of_fit_ref 1.046
_refine_ls_hydrogen_treatment mixed
_refine_ls_matrix_type full
_refine_ls_number_parameters 251
_refine_ls_number_reflns 5469
_refine_ls_number_restraints 1
_refine_ls_restrained_S_all 1.046
_refine_ls_R_factor_all 0.0276
_refine_ls_R_factor_gt 0.0201
_refine_ls_shift/su_max 0.001
_refine_ls_shift/su_mean 0.000
_refine_ls_structure_factor_coef Fsqd
_refine_ls_weighting_details 'calc w=1/[\s^2^(Fo^2^)+(0.0092P)^2^+0.8354P] where P=(Fo^2^+2Fc^2^)/3'
_refine_ls_weighting_scheme calc
_refine_ls_wR_factor_gt 0.0310
_refine_ls_wR_factor_ref 0.0329
_reflns_number_gt 4968
_reflns_number_total 5469
_reflns_threshold_expression >2sigma(I)
_cod_data_source_file b414734k.txt
_cod_data_source_block compound6a
_cod_depositor_comments
;
The following automatic conversions were performed:
'_symmetry_cell_setting' value 'Orthorhombic' changed to 'orthorhombic'
according to '/home/saulius/struct/CIF-dictionaries/cif_core.dic'
dictionary named 'cif_core.dic' version 2.4.1 from 2010-06-29.

Automatic conversion script
Id: cif_fix_enum 1527 2010-12-29 10:47:43Z saulius 
;
_cod_database_code 7014281

loop_
_symmetry_equiv_pos_as_xyz
'x, y, z'
'-x, -y, z+1/2'
'-x+1/2, y+1/2, z+1/2'
'x+1/2, -y+1/2, z'

loop_
_atom_site_label
_atom_site_type_symbol
_atom_site_fract_x
_atom_site_fract_y
_atom_site_fract_z
_atom_site_U_iso_or_equiv
_atom_site_adp_type
_atom_site_occupancy
_atom_site_symmetry_multiplicity
_atom_site_calc_flag
_atom_site_refinement_flags
_atom_site_disorder_assembly
_atom_site_disorder_group
I1 I 0.234727(6) 0.264538(13) 0.70003(2) 0.01880(4) Uani 1 1 d . . .
Rh1 Rh 0.134443(7) 0.290455(16) 0.78666(2) 0.01225(4) Uani 1 1 d . . .
P1 P 0.15113(2) 0.47849(6) 0.90040(8) 0.01526(14) Uani 1 1 d . . .
P2 P 0.12244(2) 0.09361(5) 0.69921(10) 0.01492(12) Uani 1 1 d . . .
F1 F 0.01163(5) 0.39653(13) 0.6733(2) 0.0276(4) Uani 1 1 d . . .
F2 F -0.07237(6) 0.38911(15) 0.8577(2) 0.0338(4) Uani 1 1 d . . .
F3 F 0.01060(5) 0.22167(14) 1.2914(2) 0.0277(4) Uani 1 1 d . . .
F4 F 0.09998(5) 0.21518(13) 1.12467(18) 0.0231(3) Uani 1 1 d . . .
N1 N -0.03142(8) 0.30419(19) 1.0741(3) 0.0215(5) Uani 1 1 d . . .
C1 C 0.16966(11) 0.4629(2) 1.1205(3) 0.0205(6) Uani 1 1 d . . .
H1A H 0.1830 0.5394 1.1600 0.025 Uiso 1 1 calc R . .
H1B H 0.1385 0.4446 1.1857 0.025 Uiso 1 1 calc R . .
C2 C 0.20994(10) 0.3680(2) 1.1552(3) 0.0225(6) Uani 1 1 d . . .
H2A H 0.1960 0.2906 1.1264 0.034 Uiso 1 1 calc R . .
H2B H 0.2190 0.3693 1.2728 0.034 Uiso 1 1 calc R . .
H2C H 0.2406 0.3835 1.0886 0.034 Uiso 1 1 calc R . .
C3 C 0.09591(10) 0.5788(2) 0.9117(3) 0.0199(6) Uani 1 1 d . . .
H3A H 0.0811 0.5863 0.7996 0.024 Uiso 1 1 calc R . .
H3B H 0.0695 0.5423 0.9832 0.024 Uiso 1 1 calc R . .
C4 C 0.10723(11) 0.7035(2) 0.9781(4) 0.0271(7) Uani 1 1 d . . .
H4A H 0.1235 0.6977 1.0870 0.041 Uiso 1 1 calc R . .
H4B H 0.0751 0.7476 0.9879 0.041 Uiso 1 1 calc R . .
H4C H 0.1303 0.7444 0.9016 0.041 Uiso 1 1 calc R . .
C5 C 0.20269(10) 0.5683(2) 0.8101(3) 0.0216(6) Uani 1 1 d . . .
H5A H 0.2070 0.6405 0.8773 0.026 Uiso 1 1 calc R . .
H5B H 0.2352 0.5236 0.8154 0.026 Uiso 1 1 calc R . .
C6 C 0.19241(11) 0.6036(3) 0.6298(3) 0.0281(7) Uani 1 1 d . . .
H6A H 0.1914 0.5328 0.5606 0.042 Uiso 1 1 calc R . .
H6B H 0.2198 0.6557 0.5911 0.042 Uiso 1 1 calc R . .
H6C H 0.1594 0.6447 0.6227 0.042 Uiso 1 1 calc R . .
C7 C 0.06011(9) 0.0248(2) 0.7473(3) 0.0183(6) Uani 1 1 d . . .
H7A H 0.0639 -0.0617 0.7386 0.022 Uiso 1 1 calc R . .
H7B H 0.0511 0.0433 0.8634 0.022 Uiso 1 1 calc R . .
C8 C 0.01590(10) 0.0633(2) 0.6363(3) 0.0251(7) Uani 1 1 d . . .
H8A H 0.0148 0.1495 0.6312 0.038 Uiso 1 1 calc R . .
H8B H -0.0165 0.0338 0.6816 0.038 Uiso 1 1 calc R . .
H8C H 0.0210 0.0315 0.5249 0.038 Uiso 1 1 calc R . .
C9 C 0.16749(9) -0.0068(2) 0.8026(3) 0.0208(6) Uani 1 1 d . . .
H9A H 0.1591 -0.0887 0.7709 0.025 Uiso 1 1 calc R . .
H9B H 0.2026 0.0102 0.7629 0.025 Uiso 1 1 calc R . .
C10 C 0.16656(11) 0.0031(2) 0.9919(3) 0.0292(7) Uani 1 1 d . . .
H10A H 0.1775 0.0822 1.0249 0.044 Uiso 1 1 calc R . .
H10B H 0.1899 -0.0553 1.0396 0.044 Uiso 1 1 calc R . .
H10C H 0.1317 -0.0113 1.0321 0.044 Uiso 1 1 calc R . .
C11 C 0.13205(11) 0.0625(2) 0.4787(3) 0.0231(6) Uani 1 1 d . . .
H11A H 0.1059 0.1063 0.4147 0.028 Uiso 1 1 calc R . .
H11B H 0.1661 0.0931 0.4457 0.028 Uiso 1 1 calc R . .
C12 C 0.12896(12) -0.0687(2) 0.4299(3) 0.0294(7) Uani 1 1 d . . .
H12A H 0.1582 -0.1110 0.4774 0.044 Uiso 1 1 calc R . .
H12B H 0.1297 -0.0759 0.3092 0.044 Uiso 1 1 calc R . .
H12C H 0.0970 -0.1025 0.4723 0.044 Uiso 1 1 calc R . .
C13 C 0.06246(9) 0.3029(2) 0.8846(3) 0.0150(5) Uani 1 1 d . . .
C14 C 0.01573(9) 0.3483(2) 0.8264(3) 0.0173(6) Uani 1 1 d . . .
C15 C -0.02821(9) 0.3463(2) 0.9220(4) 0.0219(6) Uani 1 1 d . . .
C16 C 0.01222(10) 0.2635(2) 1.1340(4) 0.0193(6) Uani 1 1 d . . .
C17 C 0.05755(9) 0.2609(2) 1.0469(3) 0.0158(5) Uani 1 1 d . . .
C18 C 0.11242(10) 0.3522(2) 0.5556(3) 0.0202(6) Uani 1 1 d . . .
H18A H 0.0819 0.3093 0.5183 0.030 Uiso 1 1 calc R . .
H18B H 0.1404 0.3400 0.4765 0.030 Uiso 1 1 calc R . .
H18C H 0.1045 0.4364 0.5629 0.030 Uiso 1 1 calc R . .

loop_
_atom_site_aniso_label
_atom_site_aniso_U_11
_atom_site_aniso_U_22
_atom_site_aniso_U_33
_atom_site_aniso_U_23
_atom_site_aniso_U_13
_atom_site_aniso_U_12
I1 0.01358(7) 0.02058(8) 0.02224(8) 0.00137(9) 0.00441(8) -0.00091(7)
Rh1 0.01137(8) 0.01339(9) 0.01200(9) 0.00236(9) 0.00039(9) -0.00086(8)
P1 0.0153(3) 0.0151(3) 0.0154(3) 0.0012(3) -0.0005(3) -0.0010(3)
P2 0.0161(3) 0.0148(3) 0.0138(3) 0.0019(4) 0.0012(3) -0.0012(2)
F1 0.0227(8) 0.0375(9) 0.0226(10) 0.0070(7) -0.0050(8) 0.0069(7)
F2 0.0165(8) 0.0496(11) 0.0352(10) -0.0081(8) -0.0040(7) 0.0125(8)
F3 0.0273(9) 0.0376(9) 0.0182(8) 0.0024(9) 0.0069(9) -0.0075(7)
F4 0.0189(8) 0.0311(9) 0.0192(8) 0.0089(6) 0.0002(7) 0.0022(7)
N1 0.0155(11) 0.0265(13) 0.0225(13) -0.0085(10) 0.0037(10) -0.0020(10)
C1 0.0228(14) 0.0214(14) 0.0173(14) 0.0008(11) -0.0031(12) -0.0032(12)
C2 0.0205(14) 0.0285(15) 0.0183(16) 0.0018(11) -0.0052(11) -0.0019(12)
C3 0.0219(15) 0.0164(14) 0.0215(14) 0.0014(11) -0.0004(12) 0.0019(11)
C4 0.0284(16) 0.0181(14) 0.0349(18) -0.0001(13) 0.0015(14) 0.0020(13)
C5 0.0215(13) 0.0220(14) 0.0214(17) 0.0005(12) 0.0013(13) -0.0058(11)
C6 0.0339(18) 0.0265(16) 0.0239(16) 0.0052(13) 0.0018(13) -0.0106(14)
C7 0.0205(13) 0.0179(13) 0.0163(16) -0.0008(9) 0.0036(10) -0.0035(10)
C8 0.0202(15) 0.0282(16) 0.0270(16) -0.0009(12) -0.0034(12) -0.0026(12)
C9 0.0191(12) 0.0170(13) 0.0265(16) 0.0032(13) 0.0036(14) 0.0015(10)
C10 0.0313(17) 0.0250(15) 0.0314(18) 0.0061(13) -0.0073(14) 0.0076(14)
C11 0.0275(15) 0.0242(15) 0.0175(14) 0.0021(12) 0.0060(13) -0.0041(13)
C12 0.0451(19) 0.0252(15) 0.0179(15) -0.0039(12) 0.0045(14) 0.0002(14)
C13 0.0162(13) 0.0119(12) 0.0167(13) -0.0013(10) 0.0000(11) -0.0018(10)
C14 0.0171(13) 0.0190(14) 0.0158(15) -0.0012(10) -0.0016(11) 0.0014(11)
C15 0.0133(13) 0.0225(15) 0.0298(16) -0.0098(12) -0.0032(12) 0.0029(11)
C16 0.0202(14) 0.0197(15) 0.0179(14) -0.0033(12) 0.0037(11) -0.0071(12)
C17 0.0120(12) 0.0143(13) 0.0212(14) 0.0008(10) -0.0012(11) -0.0005(10)
C18 0.0263(15) 0.0222(14) 0.0122(14) 0.0053(11) -0.0036(12) 0.0008(12)

loop_
_atom_type_symbol
_atom_type_description
_atom_type_scat_dispersion_real
_atom_type_scat_dispersion_imag
_atom_type_scat_source
C C 0.0033 0.0016 'International Tables Vol C Tables 4.2.6.8 and 6.1.1.4'
H H 0.0000 0.0000 'International Tables Vol C Tables 4.2.6.8 and 6.1.1.4'
F F 0.0171 0.0103 'International Tables Vol C Tables 4.2.6.8 and 6.1.1.4'
I I -0.4742 1.8119 'International Tables Vol C Tables 4.2.6.8 and 6.1.1.4'
N N 0.0061 0.0033 'International Tables Vol C Tables 4.2.6.8 and 6.1.1.4'
P P 0.1023 0.0942 'International Tables Vol C Tables 4.2.6.8 and 6.1.1.4'
Rh Rh -1.1178 0.9187 'International Tables Vol C Tables 4.2.6.8 and 6.1.1.4'

loop_
_geom_angle_atom_site_label_1
_geom_angle_atom_site_label_2
_geom_angle_atom_site_label_3
_geom_angle
_geom_angle_site_symmetry_1
_geom_angle_site_symmetry_3
_geom_angle_publ_flag
C13 Rh1 C18 94.10(10) . . ?
C13 Rh1 P1 87.48(7) . . ?
C18 Rh1 P1 95.48(8) . . ?
C13 Rh1 P2 93.41(7) . . ?
C18 Rh1 P2 90.79(8) . . ?
P1 Rh1 P2 173.58(3) . . ?
C13 Rh1 I1 171.84(7) . . ?
C18 Rh1 I1 94.04(7) . . ?
P1 Rh1 I1 91.204(17) . . ?
P2 Rh1 I1 87.016(16) . . ?
C3 P1 C5 104.37(12) . . ?
C3 P1 C1 102.46(12) . . ?
C5 P1 C1 104.11(12) . . ?
C3 P1 Rh1 115.78(9) . . ?
C5 P1 Rh1 118.78(9) . . ?
C1 P1 Rh1 109.56(9) . . ?
C11 P2 C9 103.60(13) . . ?
C11 P2 C7 104.09(12) . . ?
C9 P2 C7 101.78(11) . . ?
C11 P2 Rh1 117.02(9) . . ?
C9 P2 Rh1 111.47(9) . . ?
C7 P2 Rh1 117.00(8) . . ?
C16 N1 C15 114.4(2) . . ?
C2 C1 P1 114.99(18) . . ?
C4 C3 P1 115.88(19) . . ?
C6 C5 P1 113.20(19) . . ?
C8 C7 P2 114.85(17) . . ?
C10 C9 P2 113.46(18) . . ?
C12 C11 P2 115.26(18) . . ?
C17 C13 C14 111.1(2) . . ?
C17 C13 Rh1 115.05(17) . . ?
C14 C13 Rh1 133.86(19) . . ?
F1 C14 C15 116.8(2) . . ?
F1 C14 C13 121.5(2) . . ?
C15 C14 C13 121.7(2) . . ?
N1 C15 F2 115.7(2) . . ?
N1 C15 C14 125.4(2) . . ?
F2 C15 C14 119.0(2) . . ?
N1 C16 F3 116.0(2) . . ?
N1 C16 C17 124.1(3) . . ?
F3 C16 C17 119.9(2) . . ?
F4 C17 C16 117.7(2) . . ?
F4 C17 C13 118.9(2) . . ?
C16 C17 C13 123.4(2) . . ?

loop_
_geom_bond_atom_site_label_1
_geom_bond_atom_site_label_2
_geom_bond_distance
_geom_bond_site_symmetry_2
_geom_bond_publ_flag
I1 Rh1 2.7231(4) . ?
Rh1 C13 2.042(2) . ?
Rh1 C18 2.077(2) . ?
Rh1 P1 2.3665(7) . ?
Rh1 P2 2.3666(6) . ?
P1 C3 1.839(3) . ?
P1 C5 1.839(3) . ?
P1 C1 1.852(3) . ?
P2 C11 1.835(3) . ?
P2 C9 1.838(2) . ?
P2 C7 1.845(2) . ?
F1 C14 1.358(3) . ?
F2 C15 1.354(3) . ?
F3 C16 1.360(3) . ?
F4 C17 1.375(3) . ?
N1 C16 1.320(4) . ?
N1 C15 1.323(4) . ?
C1 C2 1.531(3) . ?
C3 C4 1.544(4) . ?
C5 C6 1.536(4) . ?
C7 C8 1.525(4) . ?
C9 C10 1.535(4) . ?
C11 C12 1.544(4) . ?
C13 C17 1.402(3) . ?
C13 C14 1.405(3) . ?
C14 C15 1.382(4) . ?
C16 C17 1.376(4) . ?
